data_4323926
loop_
_publ_author_name
'Michael P. Doyle'
'Qi-Lin Zhou'
'Conrad E. Raab'
'Gregory H. P. Roos'
'Stanley H. Simonsen'
'Vincent Lynch'

_publ_section_title
;
 Synthesis and Structures of (2,2-cis)-Dirhodium(II) Tetrakis[methyl
 1-acyl-2-oxoimidazolidine-4(S)-carboxylates]. Chiral Catalysts for Highly
 Stereoselective Metal Carbene Transformations
;
_journal_name_full 'Inorganic Chemistry'
_journal_page_first 6064
_journal_page_last 6073
_journal_paper_doi 10.1021/ic960249a
_journal_volume 35
_journal_year 1996
_chemical_formula_sum 'C57 H86 N10 O17 Rh2'
_chemical_formula_weight 1389.18
_chemical_name_systematic
; 
 ? 
;
_space_group_IT_number 1
_symmetry_cell_setting triclinic
_symmetry_space_group_name_Hall 'P 1'
_symmetry_space_group_name_H-M 'P 1'
_atom_sites_solution_hydrogens geom
_atom_sites_solution_primary direct
_atom_sites_solution_secondary difmap
_audit_creation_method SHELXL
_cell_angle_alpha 71.794(3)
_cell_angle_beta 75.765(4)
_cell_angle_gamma 72.789(3)
_cell_formula_units_Z 1
_cell_length_a 11.7200(10)
_cell_length_b 12.0670(10)
_cell_length_c 12.7730(10)
_cell_measurement_temperature 173(2)
_cell_volume 1615.5(2)
_computing_structure_refinement 'SHELXL-93 (Sheldrick, 1993)'
_computing_structure_solution 'SHELXS-86 (Sheldrick, 1990)'
_diffrn_ambient_temperature 173(2)
_diffrn_radiation_monochromator graphite
_diffrn_radiation_source 'normal-focus sealed tube'
_diffrn_radiation_type MoK\a
_diffrn_radiation_wavelength 0.71073
_diffrn_reflns_av_R_equivalents 0.0000
_diffrn_reflns_av_sigmaI/netI 0.0239
_diffrn_reflns_limit_h_max 17
_diffrn_reflns_limit_h_min -16
_diffrn_reflns_limit_k_max 16
_diffrn_reflns_limit_k_min -16
_diffrn_reflns_limit_l_max 18
_diffrn_reflns_limit_l_min -18
_diffrn_reflns_number 20456
_diffrn_reflns_theta_max 31.25
_diffrn_reflns_theta_min 2.15
_exptl_absorpt_coefficient_mu 0.584
_exptl_crystal_density_diffrn 1.428
_exptl_crystal_F_000 724
_exptl_crystal_size_max 0.56
_exptl_crystal_size_mid 0.44
_exptl_crystal_size_min 0.36
_refine_diff_density_max 0.965
_refine_diff_density_min -0.668
_refine_diff_density_rms 0.062
_refine_ls_abs_structure_details 'Flack H D (1983), Acta Cryst. A39, 876-881'
_refine_ls_abs_structure_Flack -0.025(11)
_refine_ls_extinction_coef 0.0124(4)
_refine_ls_extinction_expression Fc^*^=kFc[1+0.001xFc^2^\l^3^/sin(2\q)]^-1/4^
_refine_ls_extinction_method SHELXL
_refine_ls_goodness_of_fit_all 1.046
_refine_ls_goodness_of_fit_obs 1.048
_refine_ls_matrix_type full
_refine_ls_number_parameters 775
_refine_ls_number_reflns 20456
_refine_ls_number_restraints 17
_refine_ls_restrained_S_all 1.055
_refine_ls_restrained_S_obs 1.058
_refine_ls_R_factor_all 0.0286
_refine_ls_R_factor_obs 0.0261
_refine_ls_shift/esd_max -0.001
_refine_ls_shift/esd_mean 0.000
_refine_ls_structure_factor_coef Fsqd
_refine_ls_weighting_details 'w=1/[\s^2^(Fo^2^)+(0.0374P)^2^+0.4553P] where P=(Fo^2^+2Fc^2^)/3'
_refine_ls_weighting_scheme calc
_refine_ls_wR_factor_all 0.0665
_refine_ls_wR_factor_obs 0.0650
_reflns_number_observed 19474
_reflns_number_total 20456
_reflns_observed_criterion >2sigma(I)
_cod_data_source_file ic960249a_5.cif
_cod_data_source_block 12
_cod_depositor_comments
;
The following automatic conversions were performed:

'_refine_ls_weighting_scheme' value 'calc
w=1/[\s^2^(Fo^2^)+(0.0374P)^2^+0.4553P] where P=(Fo^2^+2Fc^2^)/3' was
changed to 'calc'. New tag '_refine_ls_weighting_details' was
created. The value of the new tag was set to
'w=1/[\s^2^(Fo^2^)+(0.0374P)^2^+0.4553P] where P=(Fo^2^+2Fc^2^)/3'.

Automatic conversion script
Id: cif_fix_values 3143 2015-03-26 13:38:13Z robertas 
;
_cod_database_code 4323926

loop_
_symmetry_equiv_pos_as_xyz
'x, y, z'

loop_
_atom_site_aniso_label
_atom_site_aniso_U_11
_atom_site_aniso_U_22
_atom_site_aniso_U_33
_atom_site_aniso_U_23
_atom_site_aniso_U_13
_atom_site_aniso_U_12
Rh1 0.01391(8) 0.01671(9) 0.01511(8) -0.00538(6) -0.00271(6) -0.00342(7)
Rh2 0.01360(8) 0.01642(9) 0.01520(8) -0.00423(6) -0.00338(6) -0.00358(6)
N1A 0.0147(8) 0.0219(8) 0.0203(9) -0.0082(7) -0.0059(7) -0.0035(6)
C2A 0.0148(10) 0.0214(11) 0.0191(10) -0.0059(8) -0.0041(8) -0.0031(9)
N3A 0.0140(8) 0.0223(10) 0.0280(9) -0.0100(7) -0.0052(7) -0.0020(7)
C4A 0.0171(10) 0.0313(12) 0.0315(12) -0.0163(10) -0.0049(8) -0.0039(9)
C5A 0.0155(7) 0.0254(9) 0.0232(9) -0.0098(7) -0.0042(6) -0.0055(7)
C6A 0.0179(9) 0.0393(12) 0.0275(10) -0.0157(9) -0.0057(8) -0.0059(8)
O7A 0.0556(13) 0.0559(13) 0.0244(9) -0.0049(9) -0.0083(8) -0.0182(11)
O8A 0.0364(9) 0.0663(13) 0.0375(9) -0.0354(9) 0.0094(7) -0.0279(9)
C9A 0.057(2) 0.127(4) 0.050(2) -0.063(2) 0.009(2) -0.043(2)
C10A 0.0178(8) 0.0233(9) 0.0260(9) -0.0092(7) -0.0045(7) -0.0011(7)
O11A 0.0180(7) 0.0344(8) 0.0506(10) -0.0212(8) -0.0083(7) 0.0026(6)
C12A 0.0203(8) 0.0196(8) 0.0309(10) -0.0100(7) -0.0036(7) -0.0023(7)
C13A 0.0201(9) 0.0270(10) 0.0319(10) -0.0129(8) -0.0026(8) -0.0056(8)
C14A 0.0505(15) 0.0269(11) 0.0313(11) -0.0079(9) -0.0064(10) -0.0112(10)
C15A 0.079(2) 0.044(2) 0.0317(13) -0.0057(11) -0.0062(13) -0.027(2)
C16A 0.060(2) 0.048(2) 0.0307(12) -0.0123(11) -0.0091(12) -0.0160(13)
C17A 0.0374(13) 0.0465(14) 0.0398(13) -0.0235(11) -0.0068(10) -0.0078(11)
C18A 0.0284(10) 0.0281(10) 0.0384(11) -0.0144(9) -0.0080(9) -0.0057(8)
O20A 0.0149(6) 0.0219(7) 0.0265(8) -0.0112(7) -0.0043(6) -0.0023(5)
N1B 0.0190(9) 0.0225(9) 0.0166(8) -0.0058(7) -0.0050(7) -0.0056(7)
C2B 0.0162(10) 0.0212(11) 0.0173(11) -0.0056(9) -0.0034(8) -0.0030(8)
N3B 0.0270(10) 0.0295(11) 0.0152(9) -0.0075(8) -0.0023(7) -0.0096(8)
C4B 0.0279(11) 0.0395(14) 0.0174(10) -0.0117(9) -0.0014(8) -0.0144(10)
C5B 0.0217(9) 0.0238(9) 0.0203(9) -0.0084(7) -0.0057(7) -0.0047(8)
C6B 0.0236(9) 0.0223(8) 0.0192(8) -0.0058(6) -0.0075(7) -0.0058(7)
O7B 0.0266(9) 0.0435(11) 0.0537(13) -0.0301(11) -0.0156(9) 0.0058(8)
O8B 0.0286(8) 0.0300(8) 0.0468(10) -0.0187(7) -0.0103(7) -0.0075(6)
C9B 0.0337(13) 0.0386(14) 0.070(2) -0.0176(14) -0.0226(14) -0.0112(11)
C10B 0.0233(9) 0.0310(10) 0.0185(8) -0.0041(7) -0.0021(7) -0.0055(8)
O11B 0.0439(11) 0.0504(11) 0.0184(7) -0.0047(7) -0.0028(7) -0.0185(9)
C12B 0.0289(10) 0.0248(9) 0.0240(9) -0.0009(7) -0.0037(8) -0.0074(8)
C13B 0.0308(10) 0.0255(9) 0.0241(9) -0.0002(7) -0.0063(8) -0.0109(8)
C14B 0.0312(11) 0.0426(13) 0.0307(11) 0.0007(10) -0.0031(9) -0.0122(10)
C15B 0.0289(12) 0.054(2) 0.057(2) -0.0059(14) -0.0037(12) -0.0089(12)
C16B 0.038(2) 0.048(2) 0.098(3) -0.005(2) -0.024(2) -0.0177(14)
C17B 0.054(2) 0.054(2) 0.088(3) -0.026(2) -0.038(2) -0.009(2)
C18B 0.050(2) 0.0377(14) 0.053(2) -0.0115(12) -0.0194(13) -0.0112(12)
O20B 0.0232(8) 0.0251(8) 0.0156(6) -0.0044(6) -0.0030(6) -0.0109(7)
N1C 0.0203(10) 0.0220(9) 0.0141(7) -0.0081(6) -0.0015(7) -0.0031(7)
C2C 0.0183(10) 0.0256(12) 0.0140(10) -0.0045(9) -0.0024(8) -0.0043(9)
N3C 0.0296(10) 0.0270(10) 0.0154(9) -0.0040(7) -0.0038(7) -0.0051(8)
C4C 0.0367(14) 0.0315(12) 0.0184(10) -0.0100(9) -0.0051(9) -0.0038(10)
C5C 0.0301(11) 0.0269(10) 0.0198(9) -0.0113(7) -0.0037(8) -0.0041(9)
C6C 0.0459(14) 0.0316(11) 0.0253(10) -0.0138(9) -0.0035(9) 0.0039(10)
O7C 0.084(2) 0.0285(10) 0.068(2) -0.0167(10) -0.0140(14) -0.0005(11)
O8C 0.0325(10) 0.0477(12) 0.0541(12) -0.0160(10) 0.0005(9) 0.0104(9)
C9C 0.051(2) 0.079(3) 0.058(2) -0.025(2) -0.010(2) 0.033(2)
C10C 0.0287(10) 0.0309(10) 0.0188(8) -0.0036(7) -0.0008(7) -0.0073(8)
O11C 0.0554(12) 0.0386(9) 0.0164(7) -0.0041(6) -0.0045(7) -0.0057(9)
C12C 0.0295(10) 0.0296(10) 0.0210(9) -0.0013(7) -0.0022(7) -0.0105(8)
C13C 0.0317(10) 0.0262(9) 0.0196(8) -0.0021(7) -0.0052(7) -0.0047(8)
C14C 0.054(2) 0.0380(14) 0.049(2) -0.0181(12) -0.0029(13) -0.0117(12)
C15C 0.062(2) 0.045(2) 0.056(2) -0.0238(15) 0.000(2) 0.004(2)
C16C 0.046(2) 0.047(2) 0.048(2) 0.0034(13) 0.0022(13) 0.0105(14)
C17C 0.0318(14) 0.079(2) 0.053(2) -0.016(2) -0.0051(13) -0.0056(15)
C18C 0.0325(14) 0.068(2) 0.0368(15) -0.0204(14) -0.0088(11) -0.0056(14)
O20C 0.0253(9) 0.0216(7) 0.0175(7) -0.0044(5) -0.0039(6) -0.0062(7)
N1D 0.0121(7) 0.0209(8) 0.0212(9) -0.0042(7) -0.0025(7) -0.0039(6)
C2D 0.0132(10) 0.0243(12) 0.0198(10) -0.0064(9) -0.0037(8) -0.0009(9)
N3D 0.0130(9) 0.0244(11) 0.0368(11) -0.0073(9) -0.0037(8) -0.0026(8)
C4D 0.0151(10) 0.0261(11) 0.0416(15) -0.0043(10) -0.0033(9) -0.0053(8)
C5D 0.0162(8) 0.0233(9) 0.0282(10) -0.0033(7) -0.0009(7) -0.0068(7)
C6D 0.0245(10) 0.0477(14) 0.0389(13) 0.0065(11) -0.0011(9) -0.0184(10)
C10D 0.0176(9) 0.0252(10) 0.0416(12) -0.0086(9) -0.0054(8) 0.0006(7)
O11D 0.0165(7) 0.0335(9) 0.0739(15) -0.0066(9) -0.0069(8) 0.0010(6)
C12D 0.0226(9) 0.0190(9) 0.0535(14) -0.0085(9) -0.0090(9) 0.0003(7)
C13D 0.0191(9) 0.0213(9) 0.0501(13) -0.0031(9) -0.0096(9) -0.0038(7)
C14D 0.0422(13) 0.0249(10) 0.0445(14) -0.0065(9) -0.0092(11) -0.0103(10)
C15D 0.050(2) 0.046(2) 0.048(2) -0.0060(14) -0.0109(14) -0.0228(15)
C16D 0.0373(14) 0.0427(15) 0.054(2) -0.0054(12) -0.0037(12) -0.0148(12)
C17D 0.0324(13) 0.0341(13) 0.066(2) 0.0033(13) -0.0010(13) -0.0113(11)
C18D 0.0292(11) 0.0239(10) 0.067(2) -0.0129(11) 0.0020(12) -0.0082(9)
O20D 0.0145(6) 0.0190(7) 0.0263(8) -0.0050(6) -0.0045(6) -0.0027(5)
N1F 0.0245(15) 0.0268(15) 0.030(2) -0.0091(12) -0.0032(11) -0.0066(12)
N1E 0.0264(15) 0.0213(13) 0.0292(15) -0.0053(11) -0.0095(11) -0.0080(11)
C2F 0.0312(15) 0.0302(15) 0.036(2) -0.0130(12) -0.0036(12) -0.0104(12)
C2E 0.0261(14) 0.0252(14) 0.045(2) -0.0087(12) -0.0120(12) -0.0055(11)
C3F 0.066(3) 0.062(3) 0.092(3) -0.045(2) 0.008(2) -0.045(2)
C3E 0.059(3) 0.033(2) 0.124(4) -0.012(2) -0.046(3) -0.013(2)
O3G 0.065(2) 0.0424(12) 0.067(2) -0.0266(11) -0.0186(12) 0.0032(11)
C4G 0.0365(13) 0.0399(13) 0.0478(15) -0.0159(11) -0.0093(11) -0.0056(11)

loop_
_atom_site_label
_atom_site_type_symbol
_atom_site_fract_x
_atom_site_fract_y
_atom_site_fract_z
_atom_site_U_iso_or_equiv
_atom_site_thermal_displace_type
_atom_site_occupancy
_atom_site_calc_flag
_atom_site_refinement_flags
_atom_site_disorder_group
Rh1 Rh -0.000662(9) -0.002453(9) -0.001238(9) 0.01494(4) Uani 1 d . .
Rh2 Rh 0.060913(10) 0.176173(10) -0.005073(9) 0.01486(4) Uani 1 d . .
N1A N -0.1661(2) 0.1079(2) -0.0126(2) 0.0179(4) Uani 1 d . .
C2A C -0.1928(2) 0.2143(2) 0.0072(2) 0.0183(5) Uani 1 d . .
N3A N -0.3187(2) 0.2679(2) 0.0111(2) 0.0208(4) Uani 1 d . .
C4A C -0.3783(2) 0.1886(3) -0.0115(2) 0.0250(5) Uani 1 d . .
H4AA H -0.4189(2) 0.2293(3) -0.0776(2) 0.030 Uiso 1 calc R .
H4AB H -0.4386(2) 0.1612(3) 0.0538(2) 0.030 Uiso 1 calc R .
C5A C -0.2711(2) 0.0825(2) -0.0340(2) 0.0202(3) Uani 1 d . .
H5AA H -0.2862(2) 0.0045(2) 0.0171(2) 0.024 Uiso 1 calc R .
C6A C -0.2519(2) 0.0806(2) -0.1562(2) 0.0264(4) Uani 1 d . .
O7A O -0.2204(2) 0.1574(2) -0.2346(2) 0.0452(5) Uani 1 d . .
O8A O -0.2784(2) -0.0168(2) -0.1633(2) 0.0408(4) Uani 1 d . .
C9A C -0.2752(4) -0.0244(5) -0.2751(3) 0.0669(13) Uani 1 d . .
H9AA H -0.2960(4) -0.0989(5) -0.2707(3) 0.100 Uiso 1 calc R .
H9AB H -0.1937(4) -0.0241(5) -0.3185(3) 0.100 Uiso 1 calc R .
H9AC H -0.3338(4) 0.0446(5) -0.3118(3) 0.100 Uiso 1 calc R .
C10A C -0.3904(2) 0.3659(2) 0.0487(2) 0.0224(4) Uani 1 d . .
O11A O -0.49980(14) 0.3912(2) 0.0482(2) 0.0334(4) Uani 1 d . .
C12A C -0.3360(2) 0.4345(2) 0.0963(2) 0.0235(4) Uani 1 d . .
H12A H -0.3676(2) 0.5218(2) 0.0667(2) 0.028 Uiso 1 calc R .
H12B H -0.2468(2) 0.4156(2) 0.0731(2) 0.028 Uiso 1 calc R .
C13A C -0.3674(2) 0.4007(2) 0.2242(2) 0.0254(4) Uani 1 d . .
H13A H -0.4576(2) 0.4160(2) 0.2455(2) 0.031 Uiso 1 calc R .
C14A C -0.3134(3) 0.2678(2) 0.2764(2) 0.0358(5) Uani 1 d . .
H14A H -0.3458(3) 0.2171(2) 0.2490(2) 0.043 Uiso 1 calc R .
H14B H -0.2243(3) 0.2497(2) 0.2529(2) 0.043 Uiso 1 calc R .
C15A C -0.3435(4) 0.2378(3) 0.4034(2) 0.0503(7) Uani 1 d . .
H15A H -0.3023(4) 0.1533(3) 0.4345(2) 0.060 Uiso 1 calc R .
H15B H -0.4320(4) 0.2456(3) 0.4269(2) 0.060 Uiso 1 calc R .
C16A C -0.3048(3) 0.3198(3) 0.4511(2) 0.0447(6) Uani 1 d . .
H16A H -0.2153(3) 0.3040(3) 0.4368(2) 0.054 Uiso 1 calc R .
H16B H -0.3324(3) 0.3017(3) 0.5330(2) 0.054 Uiso 1 calc R .
C17A C -0.3581(3) 0.4519(3) 0.3985(2) 0.0387(5) Uani 1 d . .
H17A H -0.4474(3) 0.4702(3) 0.4201(2) 0.046 Uiso 1 calc R .
H17B H -0.3268(3) 0.5031(3) 0.4265(2) 0.046 Uiso 1 calc R .
C18A C -0.3241(2) 0.4796(2) 0.2713(2) 0.0300(4) Uani 1 d . .
H18A H -0.3607(2) 0.5651(2) 0.2384(2) 0.036 Uiso 1 calc R .
H18B H -0.2350(2) 0.4667(2) 0.2499(2) 0.036 Uiso 1 calc R .
O20A O -0.12103(15) 0.2665(2) 0.01934(14) 0.0202(3) Uani 1 d . .
N1B N 0.0464(2) 0.1100(2) 0.1615(2) 0.0187(4) Uani 1 d . .
C2B C -0.0083(2) 0.0226(2) 0.2149(2) 0.0183(5) Uani 1 d . .
N3B N -0.0246(2) 0.0036(2) 0.3315(2) 0.0231(4) Uani 1 d . .
C4B C 0.0225(3) 0.0895(3) 0.3572(2) 0.0262(5) Uani 1 d . .
H4BA H 0.0888(3) 0.0481(3) 0.4013(2) 0.031 Uiso 1 calc R .
H4BB H -0.0422(3) 0.1413(3) 0.3991(2) 0.031 Uiso 1 calc R .
C5B C 0.0697(2) 0.1632(2) 0.2396(2) 0.0211(4) Uani 1 d . .
H5BA H 0.0243(2) 0.2493(2) 0.2276(2) 0.025 Uiso 1 calc R .
C6B C 0.2035(2) 0.1526(2) 0.2305(2) 0.0208(3) Uani 1 d . .
O7B O 0.2850(2) 0.0759(2) 0.2000(2) 0.0386(5) Uani 1 d . .
O8B O 0.2182(2) 0.2376(2) 0.2685(2) 0.0321(3) Uani 1 d . .
C9B C 0.3397(3) 0.2302(3) 0.2800(3) 0.0433(7) Uani 1 d . .
H9BA H 0.3394(3) 0.2969(3) 0.3084(3) 0.065 Uiso 1 calc R .
H9BB H 0.3924(3) 0.2349(3) 0.2069(3) 0.065 Uiso 1 calc R .
H9BC H 0.3697(3) 0.1539(3) 0.3324(3) 0.065 Uiso 1 calc R .
C10B C -0.0707(2) -0.0822(2) 0.4178(2) 0.0253(4) Uani 1 d . .
O11B O -0.0693(2) -0.0837(2) 0.51399(14) 0.0374(4) Uani 1 d . .
C12B C -0.1242(2) -0.1663(2) 0.3908(2) 0.0271(4) Uani 1 d . .
H12C H -0.1232(2) -0.2395(2) 0.4537(2) 0.033 Uiso 1 calc R .
H12D H -0.0738(2) -0.1907(2) 0.3235(2) 0.033 Uiso 1 calc R .
C13B C -0.2552(2) -0.1086(2) 0.3697(2) 0.0270(4) Uani 1 d . .
H13B H -0.2578(2) -0.0261(2) 0.3190(2) 0.032 Uiso 1 calc R .
C14B C -0.3428(2) -0.0967(3) 0.4793(2) 0.0369(5) Uani 1 d . .
H14C H -0.3380(2) -0.1771(3) 0.5324(2) 0.044 Uiso 1 calc R .
H14D H -0.3180(2) -0.0462(3) 0.5135(2) 0.044 Uiso 1 calc R .
C15B C -0.4727(3) -0.0411(3) 0.4599(3) 0.0498(7) Uani 1 d . .
H15C H -0.4794(3) 0.0425(3) 0.4131(3) 0.060 Uiso 1 calc R .
H15D H -0.5268(3) -0.0388(3) 0.5325(3) 0.060 Uiso 1 calc R .
C16B C -0.5128(3) -0.1125(3) 0.4021(4) 0.0605(10) Uani 1 d . .
H16C H -0.5958(3) -0.0716(3) 0.3864(4) 0.073 Uiso 1 calc R .
H16D H -0.5148(3) -0.1934(3) 0.4524(4) 0.073 Uiso 1 calc R .
C17B C -0.4272(3) -0.1246(3) 0.2932(4) 0.0598(9) Uani 1 d . .
H17C H -0.4328(3) -0.0445(3) 0.2394(4) 0.072 Uiso 1 calc R .
H17D H -0.4517(3) -0.1764(3) 0.2602(4) 0.072 Uiso 1 calc R .
C18B C -0.2965(3) -0.1790(3) 0.3129(3) 0.0447(7) Uani 1 d . .
H18C H -0.2894(3) -0.2626(3) 0.3597(3) 0.054 Uiso 1 calc R .
H18D H -0.2425(3) -0.1815(3) 0.2402(3) 0.054 Uiso 1 calc R .
O20B O -0.0442(2) -0.0393(2) 0.17195(14) 0.0204(3) Uani 1 d . .
N1C N 0.0461(2) 0.0460(2) -0.1678(2) 0.0187(4) Uani 1 d . .
C2C C 0.0569(2) 0.1561(3) -0.2194(2) 0.0197(5) Uani 1 d . .
N3C N 0.0631(2) 0.1800(2) -0.3362(2) 0.0247(5) Uani 1 d . .
C4C C 0.0629(3) 0.0706(3) -0.3627(2) 0.0289(6) Uani 1 d . .
H4CA H 0.1387(3) 0.0435(3) -0.4125(2) 0.035 Uiso 1 calc R .
H4CB H -0.0070(3) 0.0834(3) -0.3992(2) 0.035 Uiso 1 calc R .
C5C C 0.0529(2) -0.0212(2) -0.2473(2) 0.0250(4) Uani 1 d . .
H5CA H -0.0236(2) -0.0487(2) -0.2319(2) 0.030 Uiso 1 calc R .
C6C C 0.1603(3) -0.1295(2) -0.2369(2) 0.0362(5) Uani 1 d . .
O7C O 0.1511(3) -0.2314(2) -0.2119(2) 0.0621(7) Uani 1 d . .
O8C O 0.2639(2) -0.0956(2) -0.2577(2) 0.0500(5) Uani 1 d . .
C9C C 0.3718(4) -0.1907(4) -0.2427(3) 0.0719(13) Uani 1 d . .
H9CA H 0.4421(4) -0.1560(4) -0.2601(3) 0.108 Uiso 1 calc R .
H9CB H 0.3828(4) -0.2416(4) -0.2928(3) 0.108 Uiso 1 calc R .
H9CC H 0.3639(4) -0.2392(4) -0.1650(3) 0.108 Uiso 1 calc R .
C10C C 0.0427(2) 0.2885(2) -0.4142(2) 0.0273(4) Uani 1 d . .
O11C O 0.0442(2) 0.2882(2) -0.51039(14) 0.0391(4) Uani 1 d . .
C12C C 0.0167(2) 0.4029(2) -0.3794(2) 0.0275(4) Uani 1 d . .
H12E H 0.0254(2) 0.4698(2) -0.4471(2) 0.033 Uiso 1 calc R .
H12F H 0.0776(2) 0.3954(2) -0.3343(2) 0.033 Uiso 1 calc R .
C13C C -0.1110(2) 0.4338(2) -0.3108(2) 0.0271(4) Uani 1 d . .
H13C H -0.1178(2) 0.3655(2) -0.2427(2) 0.033 Uiso 1 calc R .
C14C C -0.1292(3) 0.5457(3) -0.2722(3) 0.0463(7) Uani 1 d . .
H14E H -0.1208(3) 0.6146(3) -0.3382(3) 0.056 Uiso 1 calc R .
H14F H -0.0660(3) 0.5333(3) -0.2279(3) 0.056 Uiso 1 calc R .
C15C C -0.2543(3) 0.5740(3) -0.2012(3) 0.0573(9) Uani 1 d . .
H15E H -0.2579(3) 0.5103(3) -0.1301(3) 0.069 Uiso 1 calc R .
H15F H -0.2664(3) 0.6509(3) -0.1826(3) 0.069 Uiso 1 calc R .
C16C C -0.3559(3) 0.5830(3) -0.2598(3) 0.0577(9) Uani 1 d . .
H16E H -0.4336(3) 0.5917(3) -0.2071(3) 0.069 Uiso 1 calc R .
H16F H -0.3619(3) 0.6557(3) -0.3234(3) 0.069 Uiso 1 calc R .
C17C C -0.3354(3) 0.4737(4) -0.3024(3) 0.0569(8) Uani 1 d . .
H17E H -0.3986(3) 0.4867(4) -0.3470(3) 0.068 Uiso 1 calc R .
H17F H -0.3425(3) 0.4029(4) -0.2381(3) 0.068 Uiso 1 calc R .
C18C C -0.2101(3) 0.4487(4) -0.3749(3) 0.0449(8) Uani 1 d . .
H18E H -0.1977(3) 0.3747(4) -0.3985(3) 0.054 Uiso 1 calc R .
H18F H -0.2056(3) 0.5161(4) -0.4429(3) 0.054 Uiso 1 calc R .
O20C O 0.0636(2) 0.2338(2) -0.17587(15) 0.0214(3) Uani 1 d . .
N1D N 0.2307(2) 0.0753(2) -0.0281(2) 0.0184(4) Uani 1 d . .
C2D C 0.2515(2) -0.0420(3) -0.0027(2) 0.0196(5) Uani 1 d . .
N3D N 0.3756(2) -0.0973(2) -0.0007(2) 0.0254(5) Uani 1 d . .
C4D C 0.4414(2) -0.0048(3) -0.0236(3) 0.0289(6) Uani 1 d . .
H4DA H 0.5101(2) -0.0122(3) -0.0862(3) 0.035 Uiso 1 calc R .
H4DB H 0.4724(2) -0.0090(3) 0.0433(3) 0.035 Uiso 1 calc R .
C5D C 0.3435(2) 0.1133(2) -0.0554(2) 0.0235(4) Uani 1 d D .
H5DA H 0.3394(2) 0.1677(2) -0.0087(2) 0.028 Uiso 1 calc R .
C6D C 0.3722(2) 0.1756(2) -0.1772(2) 0.0399(6) Uani 1 d D .
O7D O 0.4013(7) 0.1207(5) -0.2495(4) 0.067(2) Uiso 0.448(6) d PD 1
O8D O 0.3599(5) 0.2917(3) -0.1972(3) 0.0499(14) Uiso 0.448(6) d PD 1
C9D C 0.3661(15) 0.3582(8) -0.3154(6) 0.107(5) Uiso 0.448(6) d PD 1
H9DA H 0.3560(15) 0.4436(8) -0.3223(6) 0.160 Uiso 0.448(6) calc PR 1
H9DB H 0.3015(15) 0.3482(8) -0.3454(6) 0.160 Uiso 0.448(6) calc PR 1
H9DC H 0.4450(15) 0.3272(8) -0.3575(6) 0.160 Uiso 0.448(6) calc PR 1
O7DA O 0.4265(6) 0.2560(5) -0.2072(4) 0.082(2) Uiso 0.552(6) d PD 2
O8DA O 0.3411(4) 0.1337(3) -0.2454(2) 0.0398(9) Uiso 0.552(6) d PD 2
C9DA C 0.3667(6) 0.1904(6) -0.3638(3) 0.058(2) Uiso 0.552(6) d PD 2
H9DD H 0.3393(6) 0.1507(6) -0.4059(3) 0.087 Uiso 0.552(6) calc PR 2
H9DE H 0.4542(6) 0.1834(6) -0.3871(3) 0.087 Uiso 0.552(6) calc PR 2
H9DF H 0.3241(6) 0.2755(6) -0.3785(3) 0.087 Uiso 0.552(6) calc PR 2
C10D C 0.4331(2) -0.2150(2) 0.0398(2) 0.0294(4) Uani 1 d . .
O11D O 0.5430(2) -0.2386(2) 0.0388(2) 0.0448(5) Uani 1 d . .
C12D C 0.3623(2) -0.3093(2) 0.0897(2) 0.0326(5) Uani 1 d . .
H12G H 0.4063(2) -0.3823(2) 0.0639(2) 0.039 Uiso 1 calc R .
H12H H 0.2826(2) -0.2799(2) 0.0646(2) 0.039 Uiso 1 calc R .
C13D C 0.3433(2) -0.3404(2) 0.2176(2) 0.0312(5) Uani 1 d . .
H13D H 0.4250(2) -0.3692(2) 0.2405(2) 0.037 Uiso 1 calc R .
C14D C 0.2729(3) -0.2327(2) 0.2662(2) 0.0369(5) Uani 1 d . .
H14G H 0.1925(3) -0.2006(2) 0.2425(2) 0.044 Uiso 1 calc R .
H14H H 0.3175(3) -0.1683(2) 0.2364(2) 0.044 Uiso 1 calc R .
C15D C 0.2560(4) -0.2695(3) 0.3947(3) 0.0467(8) Uani 1 d . .
H15G H 0.3361(4) -0.2936(3) 0.4183(3) 0.056 Uiso 1 calc R .
H15H H 0.2067(4) -0.1998(3) 0.4237(3) 0.056 Uiso 1 calc R .
C16D C 0.1939(3) -0.3731(3) 0.4440(3) 0.0461(6) Uani 1 d . .
H16G H 0.1092(3) -0.3452(3) 0.4301(3) 0.055 Uiso 1 calc R .
H16H H 0.1916(3) -0.3999(3) 0.5259(3) 0.055 Uiso 1 calc R .
C17D C 0.2604(3) -0.4800(3) 0.3925(3) 0.0488(7) Uani 1 d . .
H17G H 0.3401(3) -0.5164(3) 0.4171(3) 0.059 Uiso 1 calc R .
H17H H 0.2126(3) -0.5418(3) 0.4202(3) 0.059 Uiso 1 calc R .
C18D C 0.2788(2) -0.4423(2) 0.2677(3) 0.0410(6) Uani 1 d . .
H18G H 0.1990(2) -0.4166(2) 0.2433(3) 0.049 Uiso 1 calc R .
H18H H 0.3269(2) -0.5122(2) 0.2385(3) 0.049 Uiso 1 calc R .
O20D O 0.17334(15) -0.1022(2) 0.01579(14) 0.0203(3) Uani 1 d . .
N1F N -0.0581(3) -0.1639(3) 0.0044(3) 0.0267(7) Uani 1 d . .
N1E N 0.1190(3) 0.3359(3) -0.0078(3) 0.0245(6) Uani 1 d . .
C2F C -0.0931(3) -0.2417(3) 0.0046(3) 0.0310(6) Uani 1 d . .
C2E C 0.1587(3) 0.4106(3) -0.0052(3) 0.0312(6) Uani 1 d . .
C3F C -0.1382(5) -0.3411(4) 0.0013(5) 0.0642(14) Uani 1 d . .
H3FC H -0.2221(5) -0.3107(4) -0.0060(5) 0.096 Uiso 1 d R .
H3FA H -0.1318(5) -0.4032(4) 0.0698(5) 0.096 Uiso 1 d R .
H3FB H -0.0955(5) -0.3750(4) -0.0603(5) 0.096 Uiso 1 d R .
C3E C 0.2106(5) 0.5036(4) -0.0015(5) 0.068(2) Uani 1 d . .
H3EC H 0.1959(5) 0.5716(4) -0.0644(5) 0.102 Uiso 1 d R .
H3EA H 0.2963(5) 0.4755(4) -0.0019(5) 0.102 Uiso 1 d R .
H3EB H 0.1728(5) 0.5279(4) 0.0661(5) 0.102 Uiso 1 d R .
O3G O 0.0151(2) 0.4545(2) 0.2643(2) 0.0573(6) Uani 1 d . .
H3G H 0.0290(2) 0.3972(2) 0.3183(2) 0.250(52) Uiso 1 d R .
C4G C -0.0499(3) 0.5549(3) 0.3006(3) 0.0407(6) Uani 1 d . .
H4GC H -0.0778(3) 0.6185(3) 0.2386(3) 0.061 Uiso 1 d R .
H4GA H 0.0004(3) 0.5805(3) 0.3329(3) 0.061 Uiso 1 d R .
H4GB H -0.1184(3) 0.5372(3) 0.3563(3) 0.061 Uiso 1 d R .

loop_
_atom_type_symbol
_atom_type_description
_atom_type_scat_dispersion_real
_atom_type_scat_dispersion_imag
_atom_type_scat_source
C C 0.0033 0.0016 'International Tables Vol C Tables 4.2.6.8 and 6.1.1.4'
H H 0.0000 0.0000 'International Tables Vol C Tables 4.2.6.8 and 6.1.1.4'
N N 0.0061 0.0033 'International Tables Vol C Tables 4.2.6.8 and 6.1.1.4'
O O 0.0106 0.0060 'International Tables Vol C Tables 4.2.6.8 and 6.1.1.4'
Rh Rh -1.1178 0.9187 'International Tables Vol C Tables 4.2.6.8 and 6.1.1.4'

loop_
_geom_angle_atom_site_label_1
_geom_angle_atom_site_label_2
_geom_angle_atom_site_label_3
_geom_angle
_geom_angle_site_symmetry_1
_geom_angle_site_symmetry_3
_geom_angle_publ_flag
N1C Rh1 N1A 90.18(8) . . ?
N1C Rh1 O20D 91.23(8) . . ?
N1A Rh1 O20D 173.96(8) . . ?
N1C Rh1 O20B 174.79(9) . . ?
N1A Rh1 O20B 89.52(8) . . ?
O20D Rh1 O20B 88.54(7) . . ?
N1C Rh1 N1F 95.46(11) . . ?
N1A Rh1 N1F 94.38(10) . . ?
O20D Rh1 N1F 91.34(10) . . ?
O20B Rh1 N1F 89.75(10) . . ?
N1C Rh1 Rh2 85.24(7) . . ?
N1A Rh1 Rh2 85.28(6) . . ?
O20D Rh1 Rh2 88.98(5) . . ?
O20B Rh1 Rh2 89.55(5) . . ?
N1F Rh1 Rh2 179.22(8) . . ?
N1D Rh2 N1B 91.18(8) . . ?
N1D Rh2 O20C 90.66(8) . . ?
N1B Rh2 O20C 174.02(9) . . ?
N1D Rh2 O20A 174.43(9) . . ?
N1B Rh2 O20A 88.32(8) . . ?
O20C Rh2 O20A 89.29(7) . . ?
N1D Rh2 N1E 94.17(10) . . ?
N1B Rh2 N1E 94.40(10) . . ?
O20C Rh2 N1E 91.14(10) . . ?
O20A Rh2 N1E 91.41(10) . . ?
N1D Rh2 Rh1 85.08(6) . . ?
N1B Rh2 Rh1 85.29(7) . . ?
O20C Rh2 Rh1 89.20(5) . . ?
O20A Rh2 Rh1 89.34(5) . . ?
N1E Rh2 Rh1 179.18(8) . . ?
C2A N1A C5A 111.6(2) . . ?
C2A N1A Rh1 120.8(2) . . ?
C5A N1A Rh1 127.5(2) . . ?
O20A C2A N1A 127.3(2) . . ?
O20A C2A N3A 122.1(2) . . ?
N1A C2A N3A 110.6(2) . . ?
C10A N3A C2A 130.9(2) . . ?
C10A N3A C4A 118.4(2) . . ?
C2A N3A C4A 109.7(2) . . ?
N3A C4A C5A 102.8(2) . . ?
N3A C4A H4AA 111.21(15) . . ?
C5A C4A H4AA 111.21(12) . . ?
N3A C4A H4AB 111.21(14) . . ?
C5A C4A H4AB 111.21(13) . . ?
H4AA C4A H4AB 109.1 . . ?
N1A C5A C6A 109.8(2) . . ?
N1A C5A C4A 104.9(2) . . ?
C6A C5A C4A 109.6(2) . . ?
N1A C5A H5AA 110.79(12) . . ?
C6A C5A H5AA 110.79(12) . . ?
C4A C5A H5AA 110.79(13) . . ?
O7A C6A O8A 124.9(2) . . ?
O7A C6A C5A 124.7(2) . . ?
O8A C6A C5A 110.3(2) . . ?
C6A O8A C9A 116.2(3) . . ?
O8A C9A H9AA 109.5(2) . . ?
O8A C9A H9AB 109.5(2) . . ?
H9AA C9A H9AB 109.5 . . ?
O8A C9A H9AC 109.5(2) . . ?
H9AA C9A H9AC 109.5 . . ?
H9AB C9A H9AC 109.5 . . ?
O11A C10A N3A 118.3(2) . . ?
O11A C10A C12A 121.3(2) . . ?
N3A C10A C12A 120.3(2) . . ?
C10A C12A C13A 110.2(2) . . ?
C10A C12A H12A 109.62(11) . . ?
C13A C12A H12A 109.62(11) . . ?
C10A C12A H12B 109.62(11) . . ?
C13A C12A H12B 109.62(11) . . ?
H12A C12A H12B 108.1 . . ?
C18A C13A C12A 110.1(2) . . ?
C18A C13A C14A 109.8(2) . . ?
C12A C13A C14A 112.5(2) . . ?
C18A C13A H13A 108.12(12) . . ?
C12A C13A H13A 108.12(11) . . ?
C14A C13A H13A 108.12(14) . . ?
C15A C14A C13A 111.2(2) . . ?
C15A C14A H14A 109.4(2) . . ?
C13A C14A H14A 109.38(13) . . ?
C15A C14A H14B 109.4(2) . . ?
C13A C14A H14B 109.38(14) . . ?
H14A C14A H14B 108.0 . . ?
C14A C15A C16A 112.2(2) . . ?
C14A C15A H15A 109.2(2) . . ?
C16A C15A H15A 109.2(2) . . ?
C14A C15A H15B 109.2(2) . . ?
C16A C15A H15B 109.2(2) . . ?
H15A C15A H15B 107.9 . . ?
C15A C16A C17A 111.2(2) . . ?
C15A C16A H16A 109.4(2) . . ?
C17A C16A H16A 109.4(2) . . ?
C15A C16A H16B 109.4(2) . . ?
C17A C16A H16B 109.40(15) . . ?
H16A C16A H16B 108.0 . . ?
C18A C17A C16A 110.3(2) . . ?
C18A C17A H17A 109.60(14) . . ?
C16A C17A H17A 109.6(2) . . ?
C18A C17A H17B 109.60(13) . . ?
C16A C17A H17B 109.60(15) . . ?
H17A C17A H17B 108.1 . . ?
C13A C18A C17A 111.7(2) . . ?
C13A C18A H18A 109.29(13) . . ?
C17A C18A H18A 109.29(14) . . ?
C13A C18A H18B 109.29(12) . . ?
C17A C18A H18B 109.29(14) . . ?
H18A C18A H18B 107.9 . . ?
C2A O20A Rh2 114.6(2) . . ?
C2B N1B C5B 110.9(2) . . ?
C2B N1B Rh2 121.4(2) . . ?
C5B N1B Rh2 126.6(2) . . ?
O20B C2B N1B 126.9(2) . . ?
O20B C2B N3B 121.6(2) . . ?
N1B C2B N3B 111.5(2) . . ?
C10B N3B C2B 130.8(2) . . ?
C10B N3B C4B 119.4(2) . . ?
C2B N3B C4B 109.8(2) . . ?
N3B C4B C5B 102.6(2) . . ?
N3B C4B H4BA 111.24(15) . . ?
C5B C4B H4BA 111.24(13) . . ?
N3B C4B H4BB 111.24(14) . . ?
C5B C4B H4BB 111.24(14) . . ?
H4BA C4B H4BB 109.2 . . ?
N1B C5B C6B 112.2(2) . . ?
N1B C5B C4B 105.1(2) . . ?
C6B C5B C4B 108.8(2) . . ?
N1B C5B H5BA 110.22(12) . . ?
C6B C5B H5BA 110.22(11) . . ?
C4B C5B H5BA 110.22(14) . . ?
O7B C6B O8B 124.2(2) . . ?
O7B C6B C5B 126.0(2) . . ?
O8B C6B C5B 109.7(2) . . ?
C6B O8B C9B 116.7(2) . . ?
O8B C9B H9BA 109.47(14) . . ?
O8B C9B H9BB 109.5(2) . . ?
H9BA C9B H9BB 109.5 . . ?
O8B C9B H9BC 109.47(15) . . ?
H9BA C9B H9BC 109.5 . . ?
H9BB C9B H9BC 109.5 . . ?
O11B C10B N3B 118.2(2) . . ?
O11B C10B C12B 122.8(2) . . ?
N3B C10B C12B 119.0(2) . . ?
C10B C12B C13B 112.0(2) . . ?
C10B C12B H12C 109.21(11) . . ?
C13B C12B H12C 109.21(11) . . ?
C10B C12B H12D 109.21(12) . . ?
C13B C12B H12D 109.21(12) . . ?
H12C C12B H12D 107.9 . . ?
C18B C13B C14B 109.9(2) . . ?
C18B C13B C12B 111.5(2) . . ?
C14B C13B C12B 111.2(2) . . ?
C18B C13B H13B 108.04(14) . . ?
C14B C13B H13B 108.04(13) . . ?
C12B C13B H13B 108.04(11) . . ?
C15B C14B C13B 111.7(2) . . ?
C15B C14B H14C 109.3(2) . . ?
C13B C14B H14C 109.28(13) . . ?
C15B C14B H14D 109.3(2) . . ?
C13B C14B H14D 109.28(13) . . ?
H14C C14B H14D 107.9 . . ?
C14B C15B C16B 111.1(3) . . ?
C14B C15B H15C 109.4(2) . . ?
C16B C15B H15C 109.4(2) . . ?
C14B C15B H15D 109.4(2) . . ?
C16B C15B H15D 109.4(2) . . ?
H15C C15B H15D 108.0 . . ?
C15B C16B C17B 111.0(3) . . ?
C15B C16B H16C 109.4(2) . . ?
C17B C16B H16C 109.4(2) . . ?
C15B C16B H16D 109.4(2) . . ?
C17B C16B H16D 109.4(2) . . ?
H16C C16B H16D 108.0 . . ?
C16B C17B C18B 111.0(3) . . ?
C16B C17B H17C 109.4(2) . . ?
C18B C17B H17C 109.4(2) . . ?
C16B C17B H17D 109.4(2) . . ?
C18B C17B H17D 109.4(2) . . ?
H17C C17B H17D 108.0 . . ?
C13B C18B C17B 112.4(3) . . ?
C13B C18B H18C 109.12(14) . . ?
C17B C18B H18C 109.1(2) . . ?
C13B C18B H18D 109.1(2) . . ?
C17B C18B H18D 109.1(2) . . ?
H18C C18B H18D 107.9 . . ?
C2B O20B Rh1 114.8(2) . . ?
C2C N1C C5C 111.3(2) . . ?
C2C N1C Rh1 120.3(2) . . ?
C5C N1C Rh1 127.7(2) . . ?
O20C C2C N1C 127.1(2) . . ?
O20C C2C N3C 121.5(3) . . ?
N1C C2C N3C 111.4(2) . . ?
C10C N3C C2C 129.2(2) . . ?
C10C N3C C4C 120.0(2) . . ?
C2C N3C C4C 109.0(2) . . ?
N3C C4C C5C 103.5(2) . . ?
N3C C4C H4CA 111.1(2) . . ?
C5C C4C H4CA 111.06(14) . . ?
N3C C4C H4CB 111.06(14) . . ?
C5C C4C H4CB 111.1(2) . . ?
H4CA C4C H4CB 109.0 . . ?
N1C C5C C6C 110.0(2) . . ?
N1C C5C C4C 104.6(2) . . ?
C6C C5C C4C 113.4(2) . . ?
N1C C5C H5CA 109.53(13) . . ?
C6C C5C H5CA 109.53(15) . . ?
C4C C5C H5CA 109.5(2) . . ?
O7C C6C O8C 125.4(3) . . ?
O7C C6C C5C 123.6(3) . . ?
O8C C6C C5C 111.0(2) . . ?
C6C O8C C9C 116.3(3) . . ?
O8C C9C H9CA 109.5(2) . . ?
O8C C9C H9CB 109.5(2) . . ?
H9CA C9C H9CB 109.5 . . ?
O8C C9C H9CC 109.5(2) . . ?
H9CA C9C H9CC 109.5 . . ?
H9CB C9C H9CC 109.5 . . ?
O11C C10C N3C 118.0(2) . . ?
O11C C10C C12C 122.3(2) . . ?
N3C C10C C12C 119.7(2) . . ?
C10C C12C C13C 113.3(2) . . ?
C10C C12C H12E 108.92(11) . . ?
C13C C12C H12E 108.92(11) . . ?
C10C C12C H12F 108.92(12) . . ?
C13C C12C H12F 108.92(12) . . ?
H12E C12C H12F 107.7 . . ?
C18C C13C C14C 110.4(2) . . ?
C18C C13C C12C 112.3(2) . . ?
C14C C13C C12C 110.8(2) . . ?
C18C C13C H13C 107.7(2) . . ?
C14C C13C H13C 107.71(15) . . ?
C12C C13C H13C 107.71(11) . . ?
C13C C14C C15C 110.8(3) . . ?
C13C C14C H14E 109.48(15) . . ?
C15C C14C H14E 109.5(2) . . ?
C13C C14C H14F 109.5(2) . . ?
C15C C14C H14F 109.5(2) . . ?
H14E C14C H14F 108.1 . . ?
C16C C15C C14C 112.6(3) . . ?
C16C C15C H15E 109.1(2) . . ?
C14C C15C H15E 109.1(2) . . ?
C16C C15C H15F 109.1(2) . . ?
C14C C15C H15F 109.1(2) . . ?
H15E C15C H15F 107.8 . . ?
C17C C16C C15C 111.9(3) . . ?
C17C C16C H16E 109.2(2) . . ?
C15C C16C H16E 109.2(2) . . ?
C17C C16C H16F 109.2(2) . . ?
C15C C16C H16F 109.2(2) . . ?
H16E C16C H16F 107.9 . . ?
C16C C17C C18C 111.3(3) . . ?
C16C C17C H17E 109.4(2) . . ?
C18C C17C H17E 109.4(2) . . ?
C16C C17C H17F 109.4(2) . . ?
C18C C17C H17F 109.4(2) . . ?
H17E C17C H17F 108.0 . . ?
C13C C18C C17C 110.8(3) . . ?
C13C C18C H18E 109.5(2) . . ?
C17C C18C H18E 109.5(2) . . ?
C13C C18C H18F 109.5(2) . . ?
C17C C18C H18F 109.5(2) . . ?
H18E C18C H18F 108.1 . . ?
C2C O20C Rh2 114.7(2) . . ?
C2D N1D C5D 110.8(2) . . ?
C2D N1D Rh2 120.7(2) . . ?
C5D N1D Rh2 127.9(2) . . ?
O20D C2D N1D 126.0(2) . . ?
O20D C2D N3D 122.1(2) . . ?
N1D C2D N3D 111.9(2) . . ?
C10D N3D C2D 130.8(2) . . ?
C10D N3D C4D 118.6(2) . . ?
C2D N3D C4D 109.0(2) . . ?
N3D C4D C5D 102.9(2) . . ?
N3D C4D H4DA 111.2(2) . . ?
C5D C4D H4DA 111.19(13) . . ?
N3D C4D H4DB 111.2(2) . . ?
C5D C4D H4DB 111.19(14) . . ?
H4DA C4D H4DB 109.1 . . ?
N1D C5D C6D 112.4(2) . . ?
N1D C5D C4D 104.5(2) . . ?
C6D C5D C4D 110.6(2) . . ?
N1D C5D H5DA 109.76(12) . . ?
C6D C5D H5DA 109.76(12) . . ?
C4D C5D H5DA 109.76(14) . . ?
O7DA C6D O8DA 124.1(3) . . ?
O7D C6D O8D 124.6(3) . . ?
O7D C6D C5D 121.5(3) . . ?
O7DA C6D C5D 120.6(3) . . ?
O8DA C6D C5D 115.2(2) . . ?
O8D C6D C5D 113.9(3) . . ?
C6D O8D C9D 115.1(5) . . ?
O8D C9D H9DA 109.5(4) . . ?
O8D C9D H9DB 109.5(6) . . ?
H9DA C9D H9DB 109.5 . . ?
O8D C9D H9DC 109.5(6) . . ?
H9DA C9D H9DC 109.5 . . ?
H9DB C9D H9DC 109.5 . . ?
C6D O8DA C9DA 117.4(3) . . ?
O8DA C9DA H9DD 109.5(3) . . ?
O8DA C9DA H9DE 109.5(3) . . ?
H9DD C9DA H9DE 109.5 . . ?
O8DA C9DA H9DF 109.5(3) . . ?
H9DD C9DA H9DF 109.5 . . ?
H9DE C9DA H9DF 109.5 . . ?
O11D C10D N3D 117.8(2) . . ?
O11D C10D C12D 121.6(2) . . ?
N3D C10D C12D 120.5(2) . . ?
C10D C12D C13D 110.3(2) . . ?
C10D C12D H12G 109.60(12) . . ?
C13D C12D H12G 109.60(11) . . ?
C10D C12D H12H 109.60(12) . . ?
C13D C12D H12H 109.60(12) . . ?
H12G C12D H12H 108.1 . . ?
C18D C13D C12D 110.0(2) . . ?
C18D C13D C14D 109.8(2) . . ?
C12D C13D C14D 113.5(2) . . ?
C18D C13D H13D 107.79(14) . . ?
C12D C13D H13D 107.79(12) . . ?
C14D C13D H13D 107.79(14) . . ?
C13D C14D C15D 111.1(2) . . ?
C13D C14D H14G 109.41(14) . . ?
C15D C14D H14G 109.4(2) . . ?
C13D C14D H14H 109.41(13) . . ?
C15D C14D H14H 109.4(2) . . ?
H14G C14D H14H 108.0 . . ?
C16D C15D C14D 111.3(3) . . ?
C16D C15D H15G 109.4(2) . . ?
C14D C15D H15G 109.4(2) . . ?
C16D C15D H15H 109.4(2) . . ?
C14D C15D H15H 109.4(2) . . ?
H15G C15D H15H 108.0 . . ?
C15D C16D C17D 111.5(3) . . ?
C15D C16D H16G 109.3(2) . . ?
C17D C16D H16G 109.3(2) . . ?
C15D C16D H16H 109.3(2) . . ?
C17D C16D H16H 109.3(2) . . ?
H16G C16D H16H 108.0 . . ?
C18D C17D C16D 111.9(2) . . ?
C18D C17D H17G 109.2(2) . . ?
C16D C17D H17G 109.2(2) . . ?
C18D C17D H17H 109.2(2) . . ?
C16D C17D H17H 109.23(15) . . ?
H17G C17D H17H 107.9 . . ?
C17D C18D C13D 113.0(3) . . ?
C17D C18D H18G 109.0(2) . . ?
C13D C18D H18G 108.98(14) . . ?
C17D C18D H18H 108.98(15) . . ?
C13D C18D H18H 108.98(14) . . ?
H18G C18D H18H 107.8 . . ?
C2D O20D Rh1 115.5(2) . . ?
C2F N1F Rh1 175.9(3) . . ?
C2E N1E Rh2 173.3(3) . . ?
N1F C2F C3F 178.3(4) . . ?
N1E C2E C3E 179.1(4) . . ?
C2F C3F H3FC 107.7(3) . . ?
C2F C3F H3FA 110.0(3) . . ?
H3FC C3F H3FA 108.7 . . ?
C2F C3F H3FB 112.8(2) . . ?
H3FC C3F H3FB 108.7 . . ?
H3FA C3F H3FB 108.9 . . ?
C2E C3E H3EC 110.1(2) . . ?
C2E C3E H3EA 111.5(2) . . ?
H3EC C3E H3EA 109.1 . . ?
C2E C3E H3EB 108.4(3) . . ?
H3EC C3E H3EB 109.1 . . ?
H3EA C3E H3EB 108.7 . . ?
C4G O3G H3G 109.5(2) . . ?
O3G C4G H4GC 109.6(2) . . ?
O3G C4G H4GA 109.9(2) . . ?
H4GC C4G H4GA 109.3 . . ?
O3G C4G H4GB 110.3(2) . . ?
H4GC C4G H4GB 109.3 . . ?
H4GA C4G H4GB 108.5 . . ?

loop_
_geom_bond_atom_site_label_1
_geom_bond_atom_site_label_2
_geom_bond_distance
_geom_bond_site_symmetry_2
_geom_bond_publ_flag
Rh1 N1C 2.002(2) . ?
Rh1 N1A 2.011(2) . ?
Rh1 O20D 2.063(2) . ?
Rh1 O20B 2.078(2) . ?
Rh1 N1F 2.218(3) . ?
Rh1 Rh2 2.4508(2) . ?
Rh2 N1D 2.007(2) . ?
Rh2 N1B 2.009(2) . ?
Rh2 O20C 2.068(2) . ?
Rh2 O20A 2.084(2) . ?
Rh2 N1E 2.214(3) . ?
N1A C2A 1.318(3) . ?
N1A C5A 1.458(3) . ?
C2A O20A 1.251(3) . ?
C2A N3A 1.421(3) . ?
N3A C10A 1.379(3) . ?
N3A C4A 1.468(4) . ?
C4A C5A 1.550(3) . ?
C4A H4AA 0.99 . ?
C4A H4AB 0.99 . ?
C5A C6A 1.527(3) . ?
C5A H5AA 1.00 . ?
C6A O7A 1.199(3) . ?
C6A O8A 1.336(3) . ?
O8A C9A 1.451(3) . ?
C9A H9AA 0.98 . ?
C9A H9AB 0.98 . ?
C9A H9AC 0.98 . ?
C10A O11A 1.228(2) . ?
C10A C12A 1.509(3) . ?
C12A C13A 1.533(3) . ?
C12A H12A 0.99 . ?
C12A H12B 0.99 . ?
C13A C18A 1.524(3) . ?
C13A C14A 1.534(3) . ?
C13A H13A 1.00 . ?
C14A C15A 1.521(4) . ?
C14A H14A 0.99 . ?
C14A H14B 0.99 . ?
C15A C16A 1.528(4) . ?
C15A H15A 0.99 . ?
C15A H15B 0.99 . ?
C16A C17A 1.527(4) . ?
C16A H16A 0.99 . ?
C16A H16B 0.99 . ?
C17A C18A 1.526(4) . ?
C17A H17A 0.99 . ?
C17A H17B 0.99 . ?
C18A H18A 0.99 . ?
C18A H18B 0.99 . ?
N1B C2B 1.312(4) . ?
N1B C5B 1.457(3) . ?
C2B O20B 1.262(3) . ?
C2B N3B 1.408(3) . ?
N3B C10B 1.379(3) . ?
N3B C4B 1.458(4) . ?
C4B C5B 1.550(3) . ?
C4B H4BA 0.99 . ?
C4B H4BB 0.99 . ?
C5B C6B 1.513(3) . ?
C5B H5BA 1.00 . ?
C6B O7B 1.200(3) . ?
C6B O8B 1.332(2) . ?
O8B C9B 1.440(3) . ?
C9B H9BA 0.98 . ?
C9B H9BB 0.98 . ?
C9B H9BC 0.98 . ?
C10B O11B 1.228(3) . ?
C10B C12B 1.499(3) . ?
C12B C13B 1.539(3) . ?
C12B H12C 0.99 . ?
C12B H12D 0.99 . ?
C13B C18B 1.511(4) . ?
C13B C14B 1.538(3) . ?
C13B H13B 1.00 . ?
C14B C15B 1.518(4) . ?
C14B H14C 0.99 . ?
C14B H14D 0.99 . ?
C15B C16B 1.521(5) . ?
C15B H15C 0.99 . ?
C15B H15D 0.99 . ?
C16B C17B 1.523(6) . ?
C16B H16C 0.99 . ?
C16B H16D 0.99 . ?
C17B C18B 1.527(5) . ?
C17B H17C 0.99 . ?
C17B H17D 0.99 . ?
C18B H18C 0.99 . ?
C18B H18D 0.99 . ?
N1C C2C 1.314(4) . ?
N1C C5C 1.460(3) . ?
C2C O20C 1.259(3) . ?
C2C N3C 1.415(3) . ?
N3C C10C 1.371(3) . ?
N3C C4C 1.463(4) . ?
C4C C5C 1.544(4) . ?
C4C H4CA 0.99 . ?
C4C H4CB 0.99 . ?
C5C C6C 1.520(3) . ?
C5C H5CA 1.00 . ?
C6C O7C 1.201(4) . ?
C6C O8C 1.334(4) . ?
O8C C9C 1.441(4) . ?
C9C H9CA 0.98 . ?
C9C H9CB 0.98 . ?
C9C H9CC 0.98 . ?
C10C O11C 1.225(3) . ?
C10C C12C 1.505(3) . ?
C12C C13C 1.541(3) . ?
C12C H12E 0.99 . ?
C12C H12F 0.99 . ?
C13C C18C 1.517(4) . ?
C13C C14C 1.518(4) . ?
C13C H13C 1.00 . ?
C14C C15C 1.527(5) . ?
C14C H14E 0.99 . ?
C14C H14F 0.99 . ?
C15C C16C 1.517(6) . ?
C15C H15E 0.99 . ?
C15C H15F 0.99 . ?
C16C C17C 1.514(5) . ?
C16C H16E 0.99 . ?
C16C H16F 0.99 . ?
C17C C18C 1.532(4) . ?
C17C H17E 0.99 . ?
C17C H17F 0.99 . ?
C18C H18E 0.99 . ?
C18C H18F 0.99 . ?
N1D C2D 1.310(4) . ?
N1D C5D 1.454(3) . ?
C2D O20D 1.266(3) . ?
C2D N3D 1.412(3) . ?
N3D C10D 1.373(3) . ?
N3D C4D 1.457(4) . ?
C4D C5D 1.554(3) . ?
C4D H4DA 0.99 . ?
C4D H4DB 0.99 . ?
C5D C6D 1.504(3) . ?
C5D H5DA 1.00 . ?
C6D O7D 1.224(3) . ?
C6D O7DA 1.227(3) . ?
C6D O8DA 1.298(3) . ?
C6D O8D 1.313(3) . ?
O8D C9D 1.467(5) . ?
C9D H9DA 0.98 . ?
C9D H9DB 0.98 . ?
C9D H9DC 0.98 . ?
O8DA C9DA 1.448(4) . ?
C9DA H9DD 0.98 . ?
C9DA H9DE 0.98 . ?
C9DA H9DF 0.98 . ?
C10D O11D 1.232(3) . ?
C10D C12D 1.496(3) . ?
C12D C13D 1.532(4) . ?
C12D H12G 0.99 . ?
C12D H12H 0.99 . ?
C13D C18D 1.521(3) . ?
C13D C14D 1.539(3) . ?
C13D H13D 1.00 . ?
C14D C15D 1.539(5) . ?
C14D H14G 0.99 . ?
C14D H14H 0.99 . ?
C15D C16D 1.520(4) . ?
C15D H15G 0.99 . ?
C15D H15H 0.99 . ?
C16D C17D 1.545(5) . ?
C16D H16G 0.99 . ?
C16D H16H 0.99 . ?
C17D C18D 1.494(5) . ?
C17D H17G 0.99 . ?
C17D H17H 0.99 . ?
C18D H18G 0.99 . ?
C18D H18H 0.99 . ?
N1F C2F 1.129(5) . ?
N1E C2E 1.143(5) . ?
C2F C3F 1.462(5) . ?
C2E C3E 1.443(6) . ?
C3F H3FC 0.96 . ?
C3F H3FA 0.96 . ?
C3F H3FB 0.96 . ?
C3E H3EC 0.96 . ?
C3E H3EA 0.96 . ?
C3E H3EB 0.96 . ?
O3G C4G 1.376(3) . ?
O3G H3G 0.82 . ?
C4G H4GC 0.96 . ?
C4G H4GA 0.96 . ?
C4G H4GB 0.96 . ?
